data_7102796
loop_
_publ_author_name
'Manner, Virginia W.'
'Markle, Todd F.'
'Freudenthal, John H.'
'Roth, Justine P.'
'Mayer, James M.'

_publ_section_title
;
 The first crystal structure of a monomeric phenoxyl radical:
 2,4,6-tri-tert-butylphenoxyl radical
;
_journal_coden_ASTM CHCOFS
_journal_issue 2
_journal_name_full
;
 Chemical Communications (Cambridge, United Kingdom)
;
_journal_page_first 256
_journal_page_last 258
_journal_paper_doi 10.1039/b712872j
_journal_year 2008
_chemical_formula_moiety 'C18 H27.99 O0.99'
_chemical_formula_sum 'C18 H27.99 O0.99'
_chemical_formula_weight 260.23
_chemical_name_common tBu3PhOH
_chemical_name_systematic tBu3PhOH
_space_group_IT_number 15
_symmetry_cell_setting monoclinic
_symmetry_Int_Tables_number 15
_symmetry_space_group_name_Hall '-C 2yc'
_symmetry_space_group_name_H-M 'C 1 2/c 1'
_atom_sites_solution_hydrogens geom
_atom_sites_solution_primary direct
_atom_sites_solution_secondary difmap
_audit_creation_method SHELXL-97
_cell_angle_alpha 90.00
_cell_angle_beta 90.185(3)
_cell_angle_gamma 90.00
_cell_formula_units_Z 8
_cell_length_a 10.0648(5)
_cell_length_b 17.4311(9)
_cell_length_c 19.6355(9)
_cell_measurement_reflns_used 82
_cell_measurement_temperature 130(2)
_cell_volume 3444.8(3)
_computing_cell_refinement 'HKL Scalepack (Otwinowski & Minor 1997)'
_computing_data_collection KappaCCD
_computing_data_reduction 'HKL Scalepack (Otwinowski & Minor 1997)'
_computing_molecular_graphics 'maXus, Zortep'
_computing_publication_material 'SHELXL-97 (Sheldrick, 1997)'
_computing_structure_refinement 'SHELXL-97 (Sheldrick, 1997)'
_computing_structure_solution 'SHELXL-97 (Sheldrick, 1997)'
_diffrn_ambient_temperature 130(2)
_diffrn_measured_fraction_theta_full 0.988
_diffrn_measured_fraction_theta_max 0.931
_diffrn_measurement_device_type 'Nonius KappaCCD'
_diffrn_measurement_method '\f and \w scans'
_diffrn_radiation_monochromator graphite
_diffrn_radiation_source 'fine-focus sealed tube'
_diffrn_radiation_type MoK\a
_diffrn_radiation_wavelength 0.71073
_diffrn_reflns_av_R_equivalents 0.0623
_diffrn_reflns_av_sigmaI/netI 0.0854
_diffrn_reflns_limit_h_max 12
_diffrn_reflns_limit_h_min -12
_diffrn_reflns_limit_k_max 21
_diffrn_reflns_limit_k_min -21
_diffrn_reflns_limit_l_max 24
_diffrn_reflns_limit_l_min -24
_diffrn_reflns_number 6571
_diffrn_reflns_theta_full 25.00
_diffrn_reflns_theta_max 26.96
_diffrn_reflns_theta_min 2.07
_exptl_absorpt_coefficient_mu 0.060
_exptl_absorpt_correction_T_max 0.9947
_exptl_absorpt_correction_T_min 0.9947
_exptl_absorpt_correction_type multi-scan
_exptl_absorpt_process_details HKL2000
_exptl_crystal_colour clear
_exptl_crystal_density_diffrn 1.003
_exptl_crystal_density_method 'not measured'
_exptl_crystal_description cut-block
_exptl_crystal_F_000 1151
_exptl_crystal_size_max 0.10
_exptl_crystal_size_mid 0.10
_exptl_crystal_size_min 0.10
_refine_diff_density_max 0.145
_refine_diff_density_min -0.158
_refine_diff_density_rms 0.041
_refine_ls_extinction_method none
_refine_ls_goodness_of_fit_ref 0.944
_refine_ls_hydrogen_treatment constr
_refine_ls_matrix_type full
_refine_ls_number_parameters 292
_refine_ls_number_reflns 3479
_refine_ls_number_restraints 0
_refine_ls_restrained_S_all 0.944
_refine_ls_R_factor_all 0.1640
_refine_ls_R_factor_gt 0.0643
_refine_ls_shift/su_max 0.001
_refine_ls_shift/su_mean 0.000
_refine_ls_structure_factor_coef Fsqd
_refine_ls_weighting_details 'calc w=1/[\s^2^(Fo^2^)+(0.0950P)^2^+0.0000P] where P=(Fo^2^+2Fc^2^)/3'
_refine_ls_weighting_scheme calc
_refine_ls_wR_factor_gt 0.1479
_refine_ls_wR_factor_ref 0.1983
_reflns_number_gt 1388
_reflns_number_total 3479
_reflns_threshold_expression >2sigma(I)
_cod_data_source_file b712872j.txt
_cod_data_source_block 2
_cod_depositor_comments
;
The following automatic conversions were performed:
'_symmetry_cell_setting' value 'Monoclinic' changed to 'monoclinic'
according to '/home/saulius/struct/CIF-dictionaries/cif_core.dic'
dictionary named 'cif_core.dic' version 2.4.1 from 2010-06-29.

Automatic conversion script
Id: cif_fix_enum 1527 2010-12-29 10:47:43Z saulius 
;
_cod_original_sg_symbol_Hall -c_2yc
_cod_original_sg_symbol_H-M c2/c
_cod_database_code 7102796

loop_
_symmetry_equiv_pos_as_xyz
'x, y, z'
'-x, y, -z+1/2'
'x+1/2, y+1/2, z'
'-x+1/2, y+1/2, -z+1/2'
'-x, -y, -z'
'x, -y, z-1/2'
'-x+1/2, -y+1/2, -z'
'x+1/2, -y+1/2, z-1/2'

loop_
_atom_site_label
_atom_site_type_symbol
_atom_site_fract_x
_atom_site_fract_y
_atom_site_fract_z
_atom_site_U_iso_or_equiv
_atom_site_adp_type
_atom_site_occupancy
_atom_site_symmetry_multiplicity
_atom_site_calc_flag
_atom_site_refinement_flags
_atom_site_disorder_assembly
_atom_site_disorder_group
O1 O 0.4683(4) 0.3050(2) 0.62529(19) 0.0481(10) Uani 0.33 1 d P . .
H1 H 0.5310 0.3030 0.5972 0.072 Uiso 0.33 1 calc PR . .
O2 O 0.0596(4) 0.1642(3) 0.6234(2) 0.0522(10) Uani 0.33 1 d P . .
H2 H 0.0302 0.2078 0.6131 0.078 Uiso 0.33 1 calc PR . .
O3 O 0.4688(4) 0.0296(2) 0.6269(2) 0.0502(11) Uani 0.33 1 d P . .
H3 H 0.5445 0.0358 0.6099 0.075 Uiso 0.33 1 calc PR . .
C1 C 0.40026(19) 0.23582(12) 0.62496(9) 0.0417(5) Uani 1 1 d . . .
C2 C 0.2621(2) 0.23676(11) 0.62337(9) 0.0428(5) Uani 1 1 d . B .
C3 C 0.19488(18) 0.16580(13) 0.62352(9) 0.0454(5) Uani 1 1 d . . .
C4 C 0.2630(2) 0.09594(11) 0.62523(9) 0.0449(6) Uani 1 1 d . C .
C5 C 0.4019(2) 0.09816(12) 0.62665(9) 0.0449(6) Uani 1 1 d . . .
C6 C 0.47335(18) 0.16703(12) 0.62640(8) 0.0436(5) Uani 1 1 d . A .
C7 C 0.62616(19) 0.16796(14) 0.62807(10) 0.0501(5) Uani 1 1 d . . .
C8 C 0.1842(2) 0.31274(12) 0.62181(10) 0.0498(6) Uani 1 1 d . . .
C9 C 0.1877(2) 0.01960(12) 0.62488(11) 0.0578(7) Uani 1 1 d . . .
C10 C 0.6747(4) 0.2096(3) 0.6933(2) 0.0558(12) Uani 0.50 1 d P A -2
H10A H 0.7720 0.2091 0.6948 0.084 Uiso 0.50 1 calc PR A -2
H10B H 0.6398 0.1832 0.7335 0.084 Uiso 0.50 1 calc PR A -2
H10C H 0.6430 0.2627 0.6929 0.084 Uiso 0.50 1 calc PR A -2
C12 C 0.6805(4) 0.2059(3) 0.5644(2) 0.0546(12) Uani 0.50 1 d P A -2
H12A H 0.7775 0.2090 0.5676 0.082 Uiso 0.50 1 calc PR A -2
H12B H 0.6434 0.2577 0.5601 0.082 Uiso 0.50 1 calc PR A -2
H12C H 0.6556 0.1755 0.5243 0.082 Uiso 0.50 1 calc PR A -2
C14 C 0.6807(4) 0.0867(3) 0.6310(2) 0.0592(12) Uani 0.50 1 d P A -2
H14A H 0.6522 0.0584 0.5904 0.089 Uiso 0.50 1 calc PR A -2
H14B H 0.6472 0.0609 0.6718 0.089 Uiso 0.50 1 calc PR A -2
H14C H 0.7780 0.0885 0.6327 0.089 Uiso 0.50 1 calc PR A -2
C11 C 0.6820(5) 0.2503(3) 0.6256(3) 0.0818(16) Uani 0.50 1 d P A -3
H11A H 0.7788 0.2487 0.6309 0.123 Uiso 0.50 1 calc PR A -3
H11B H 0.6433 0.2806 0.6625 0.123 Uiso 0.50 1 calc PR A -3
H11C H 0.6594 0.2738 0.5817 0.123 Uiso 0.50 1 calc PR A -3
C13 C 0.6832(5) 0.1291(4) 0.5642(3) 0.0809(16) Uani 0.50 1 d P A -3
H13A H 0.6475 0.1541 0.5234 0.121 Uiso 0.50 1 calc PR A -3
H13B H 0.6583 0.0747 0.5640 0.121 Uiso 0.50 1 calc PR A -3
H13C H 0.7803 0.1336 0.5645 0.121 Uiso 0.50 1 calc PR A -3
C15 C 0.6805(5) 0.1307(4) 0.6920(3) 0.0781(16) Uani 0.50 1 d P A -3
H15A H 0.7777 0.1345 0.6922 0.117 Uiso 0.50 1 calc PR A -3
H15B H 0.6544 0.0766 0.6930 0.117 Uiso 0.50 1 calc PR A -3
H15C H 0.6448 0.1570 0.7321 0.117 Uiso 0.50 1 calc PR A -3
C16 C 0.0970(5) 0.3211(3) 0.6857(2) 0.0703(14) Uani 0.50 1 d P B -2
H16A H 0.0301 0.2803 0.6862 0.105 Uiso 0.50 1 calc PR B -2
H16B H 0.0527 0.3711 0.6850 0.105 Uiso 0.50 1 calc PR B -2
H16C H 0.1529 0.3171 0.7265 0.105 Uiso 0.50 1 calc PR B -2
C18 C 0.1009(5) 0.3192(3) 0.5568(2) 0.0653(13) Uani 0.50 1 d P B -2
H18A H 0.1594 0.3172 0.5170 0.098 Uiso 0.50 1 calc PR B -2
H18B H 0.0525 0.3680 0.5569 0.098 Uiso 0.50 1 calc PR B -2
H18C H 0.0374 0.2767 0.5548 0.098 Uiso 0.50 1 calc PR B -2
C20 C 0.2802(5) 0.3816(3) 0.6235(3) 0.0665(13) Uani 0.50 1 d P B -2
H20A H 0.3315 0.3807 0.6660 0.100 Uiso 0.50 1 calc PR B -2
H20B H 0.2292 0.4295 0.6209 0.100 Uiso 0.50 1 calc PR B -2
H20C H 0.3409 0.3786 0.5846 0.100 Uiso 0.50 1 calc PR B -2
C17 C 0.0322(5) 0.2995(3) 0.6195(3) 0.0687(14) Uani 0.50 1 d P B -3
H17A H 0.0090 0.2710 0.5781 0.103 Uiso 0.50 1 calc PR B -3
H17B H -0.0136 0.3491 0.6192 0.103 Uiso 0.50 1 calc PR B -3
H17C H 0.0050 0.2700 0.6596 0.103 Uiso 0.50 1 calc PR B -3
C19 C 0.2172(5) 0.3589(3) 0.5574(2) 0.0670(14) Uani 0.50 1 d P B -3
H19A H 0.3106 0.3748 0.5589 0.101 Uiso 0.50 1 calc PR B -3
H19B H 0.1603 0.4045 0.5552 0.101 Uiso 0.50 1 calc PR B -3
H19C H 0.2019 0.3270 0.5171 0.101 Uiso 0.50 1 calc PR B -3
C21 C 0.2124(6) 0.3609(3) 0.6852(2) 0.0673(14) Uani 0.50 1 d P B -3
H21A H 0.1870 0.3319 0.7259 0.101 Uiso 0.50 1 calc PR B -3
H21B H 0.1609 0.4086 0.6830 0.101 Uiso 0.50 1 calc PR B -3
H21C H 0.3073 0.3731 0.6874 0.101 Uiso 0.50 1 calc PR B -3
C22 C 0.2212(6) -0.0270(3) 0.6878(2) 0.0683(14) Uani 0.50 1 d P C -2
H22A H 0.1760 -0.0768 0.6854 0.102 Uiso 0.50 1 calc PR C -2
H22B H 0.1917 0.0006 0.7285 0.102 Uiso 0.50 1 calc PR C -2
H22C H 0.3174 -0.0351 0.6902 0.102 Uiso 0.50 1 calc PR C -2
C24 C 0.2315(5) -0.0276(3) 0.5581(2) 0.0652(14) Uani 0.50 1 d P C -2
H24A H 0.1821 -0.0760 0.5560 0.098 Uiso 0.50 1 calc PR C -2
H24B H 0.3270 -0.0384 0.5603 0.098 Uiso 0.50 1 calc PR C -2
H24C H 0.2122 0.0029 0.5173 0.098 Uiso 0.50 1 calc PR C -2
C26 C 0.0394(5) 0.0314(3) 0.6187(3) 0.0682(14) Uani 0.50 1 d P C -2
H26A H 0.0196 0.0591 0.5764 0.102 Uiso 0.50 1 calc PR C -2
H26B H 0.0077 0.0613 0.6576 0.102 Uiso 0.50 1 calc PR C -2
H26C H -0.0052 -0.0186 0.6179 0.102 Uiso 0.50 1 calc PR C -2
C23 C 0.2809(6) -0.0480(3) 0.6308(3) 0.0845(17) Uani 0.50 1 d P C -3
H23A H 0.2295 -0.0958 0.6297 0.127 Uiso 0.50 1 calc PR C -3
H23B H 0.3302 -0.0448 0.6738 0.127 Uiso 0.50 1 calc PR C -3
H23C H 0.3434 -0.0474 0.5926 0.127 Uiso 0.50 1 calc PR C -3
C25 C 0.1018(6) 0.0105(3) 0.5630(3) 0.0811(16) Uani 0.50 1 d P C -3
H25A H 0.0553 -0.0389 0.5651 0.122 Uiso 0.50 1 calc PR C -3
H25B H 0.1573 0.0120 0.5221 0.122 Uiso 0.50 1 calc PR C -3
H25C H 0.0367 0.0522 0.5612 0.122 Uiso 0.50 1 calc PR C -3
C27 C 0.0967(5) 0.0162(3) 0.6914(3) 0.0794(16) Uani 0.50 1 d P C -3
H27A H 0.0326 0.0584 0.6904 0.119 Uiso 0.50 1 calc PR C -3
H27B H 0.1528 0.0208 0.7321 0.119 Uiso 0.50 1 calc PR C -3
H27C H 0.0490 -0.0328 0.6926 0.119 Uiso 0.50 1 calc PR C -3

loop_
_atom_site_aniso_label
_atom_site_aniso_U_11
_atom_site_aniso_U_22
_atom_site_aniso_U_33
_atom_site_aniso_U_23
_atom_site_aniso_U_13
_atom_site_aniso_U_12
O1 0.045(3) 0.049(3) 0.050(3) -0.0017(19) 0.0103(18) -0.011(2)
O2 0.038(2) 0.051(3) 0.067(3) 0.000(2) -0.0087(19) 0.000(2)
O3 0.044(3) 0.048(3) 0.058(3) 0.0068(19) 0.001(2) 0.003(2)
C1 0.0407(13) 0.0441(13) 0.0402(11) -0.0016(9) 0.0027(9) 0.0000(10)
C2 0.0455(13) 0.0437(13) 0.0391(12) 0.0004(9) -0.0005(9) 0.0047(10)
C3 0.0440(12) 0.0492(13) 0.0431(11) -0.0014(10) -0.0053(8) -0.0002(11)
C4 0.0473(14) 0.0433(14) 0.0443(12) 0.0014(9) 0.0000(9) -0.0017(10)
C5 0.0471(14) 0.0427(14) 0.0449(13) 0.0042(9) -0.0007(9) 0.0009(10)
C6 0.0419(11) 0.0502(12) 0.0387(11) 0.0022(10) -0.0013(8) 0.0019(12)
C7 0.0399(12) 0.0601(14) 0.0502(12) 0.0008(11) 0.0023(9) 0.0030(12)
C8 0.0518(13) 0.0488(16) 0.0488(12) -0.0019(9) -0.0014(10) 0.0078(10)
C9 0.0587(16) 0.0476(16) 0.0670(16) 0.0026(11) -0.0062(11) -0.0062(11)
C10 0.042(3) 0.077(4) 0.048(3) -0.005(2) -0.005(2) -0.004(3)
C12 0.041(3) 0.075(4) 0.048(3) -0.004(2) 0.0058(19) -0.005(3)
C14 0.044(3) 0.084(4) 0.050(3) -0.002(2) -0.004(2) 0.014(2)
C11 0.055(3) 0.082(4) 0.109(5) 0.011(3) -0.007(3) -0.008(3)
C13 0.060(3) 0.109(5) 0.074(4) 0.010(3) 0.014(3) 0.013(4)
C15 0.050(3) 0.110(5) 0.074(4) 0.018(3) -0.003(2) 0.016(3)
C16 0.062(3) 0.085(4) 0.063(3) -0.010(3) -0.003(2) 0.022(3)
C18 0.067(3) 0.068(4) 0.060(3) 0.003(2) -0.013(2) 0.019(3)
C20 0.078(4) 0.045(3) 0.077(3) -0.005(2) -0.002(3) 0.011(3)
C17 0.058(3) 0.073(4) 0.075(3) 0.004(3) -0.007(3) 0.014(3)
C19 0.089(4) 0.054(3) 0.058(3) 0.005(2) 0.006(3) 0.014(3)
C21 0.084(4) 0.063(4) 0.054(3) -0.010(2) 0.001(3) 0.017(3)
C22 0.091(4) 0.047(3) 0.067(3) 0.013(2) 0.007(3) -0.013(3)
C24 0.079(4) 0.046(3) 0.070(3) -0.006(2) -0.012(3) -0.002(3)
C26 0.062(4) 0.064(3) 0.078(4) -0.005(3) -0.008(3) -0.023(3)
C23 0.083(4) 0.048(4) 0.123(5) 0.014(3) -0.005(4) -0.012(3)
C25 0.089(4) 0.080(4) 0.074(4) -0.001(3) -0.025(3) -0.029(4)
C27 0.074(4) 0.077(4) 0.088(4) 0.014(3) -0.008(3) -0.024(3)

loop_
_atom_type_symbol
_atom_type_description
_atom_type_scat_dispersion_real
_atom_type_scat_dispersion_imag
_atom_type_scat_source
C C 0.0033 0.0016 'International Tables Vol C Tables 4.2.6.8 and 6.1.1.4'
H H 0.0000 0.0000 'International Tables Vol C Tables 4.2.6.8 and 6.1.1.4'
O O 0.0106 0.0060 'International Tables Vol C Tables 4.2.6.8 and 6.1.1.4'

loop_
_geom_angle_atom_site_label_1
_geom_angle_atom_site_label_2
_geom_angle_atom_site_label_3
_geom_angle
_geom_angle_site_symmetry_1
_geom_angle_site_symmetry_3
_geom_angle_publ_flag
C1 O1 H1 109.5 . . ?
C3 O2 H2 109.5 . . ?
C5 O3 H3 109.5 . . ?
O1 C1 C2 118.9(2) . . ?
O1 C1 C6 118.9(2) . . ?
C2 C1 C6 122.22(18) . . ?
C1 C2 C3 117.99(18) . . ?
C1 C2 C8 121.32(18) . . ?
C3 C2 C8 120.69(18) . . ?
O2 C3 C4 118.2(3) . . ?
O2 C3 C2 119.9(3) . . ?
C4 C3 C2 121.94(17) . . ?
C3 C4 C5 117.82(18) . . ?
C3 C4 C9 120.92(18) . . ?
C5 C4 C9 121.26(18) . . ?
O3 C5 C4 117.8(2) . . ?
O3 C5 C6 119.7(2) . . ?
C4 C5 C6 122.50(18) . . ?
C5 C6 C1 117.54(17) . . ?
C5 C6 C7 121.52(19) . . ?
C1 C6 C7 120.94(19) . . ?
C15 C7 C12 137.7(3) . . ?
C15 C7 C14 55.9(3) . . ?
C12 C7 C14 107.8(3) . . ?
C15 C7 C6 111.8(2) . . ?
C12 C7 C6 110.5(2) . . ?
C14 C7 C6 110.6(2) . . ?
C15 C7 C13 110.6(4) . . ?
C12 C7 C13 52.0(3) . . ?
C14 C7 C13 59.0(3) . . ?
C6 C7 C13 110.7(2) . . ?
C15 C7 C11 107.1(3) . . ?
C12 C7 C11 55.7(3) . . ?
C14 C7 C11 137.4(3) . . ?
C6 C7 C11 112.0(3) . . ?
C13 C7 C11 104.3(3) . . ?
C15 C7 C10 53.3(3) . . ?
C12 C7 C10 111.3(3) . . ?
C14 C7 C10 107.0(3) . . ?
C6 C7 C10 109.6(2) . . ?
C13 C7 C10 139.7(3) . . ?
C11 C7 C10 58.5(3) . . ?
C21 C8 C18 137.7(3) . . ?
C21 C8 C19 110.0(3) . . ?
C18 C8 C19 52.7(2) . . ?
C21 C8 C2 111.3(2) . . ?
C18 C8 C2 111.0(2) . . ?
C19 C8 C2 110.8(2) . . ?
C21 C8 C16 52.3(3) . . ?
C18 C8 C16 111.2(3) . . ?
C19 C8 C16 138.3(3) . . ?
C2 C8 C16 110.9(2) . . ?
C21 C8 C20 55.9(3) . . ?
C18 C8 C20 107.6(3) . . ?
C19 C8 C20 58.1(3) . . ?
C2 C8 C20 110.5(2) . . ?
C16 C8 C20 105.5(3) . . ?
C21 C8 C17 106.7(3) . . ?
C18 C8 C17 56.4(3) . . ?
C19 C8 C17 105.7(3) . . ?
C2 C8 C17 112.1(2) . . ?
C16 C8 C17 58.2(3) . . ?
C20 C8 C17 137.4(3) . . ?
C25 C9 C26 51.8(3) . . ?
C25 C9 C23 109.6(4) . . ?
C26 C9 C23 136.5(3) . . ?
C25 C9 C22 136.9(3) . . ?
C26 C9 C22 110.8(3) . . ?
C23 C9 C22 51.9(3) . . ?
C25 C9 C4 112.4(3) . . ?
C26 C9 C4 111.8(2) . . ?
C23 C9 C4 111.7(3) . . ?
C22 C9 C4 110.7(2) . . ?
C25 C9 C27 109.2(4) . . ?
C26 C9 C27 60.2(3) . . ?
C23 C9 C27 105.4(3) . . ?
C22 C9 C27 56.0(3) . . ?
C4 C9 C27 108.3(2) . . ?
C25 C9 C24 56.2(3) . . ?
C26 C9 C24 106.1(3) . . ?
C23 C9 C24 59.5(3) . . ?
C22 C9 C24 109.2(3) . . ?
C4 C9 C24 108.1(2) . . ?
C27 C9 C24 143.6(3) . . ?
C7 C10 H10A 109.5 . . ?
C7 C10 H10B 109.5 . . ?
H10A C10 H10B 109.5 . . ?
C7 C10 H10C 109.5 . . ?
H10A C10 H10C 109.5 . . ?
H10B C10 H10C 109.5 . . ?
C7 C12 H12A 109.5 . . ?
C7 C12 H12B 109.5 . . ?
H12A C12 H12B 109.5 . . ?
C7 C12 H12C 109.5 . . ?
H12A C12 H12C 109.5 . . ?
H12B C12 H12C 109.5 . . ?
C7 C14 H14A 109.5 . . ?
C7 C14 H14B 109.5 . . ?
H14A C14 H14B 109.5 . . ?
C7 C14 H14C 109.5 . . ?
H14A C14 H14C 109.5 . . ?
H14B C14 H14C 109.5 . . ?
C7 C11 H11A 109.5 . . ?
C7 C11 H11B 109.5 . . ?
C7 C11 H11C 109.5 . . ?
C7 C13 H13A 109.5 . . ?
C7 C13 H13B 109.5 . . ?
C7 C13 H13C 109.5 . . ?
C7 C15 H15A 109.5 . . ?
C7 C15 H15B 109.5 . . ?
C7 C15 H15C 109.5 . . ?
C8 C16 H16A 109.5 . . ?
C8 C16 H16B 109.5 . . ?
H16A C16 H16B 109.5 . . ?
C8 C16 H16C 109.5 . . ?
H16A C16 H16C 109.5 . . ?
H16B C16 H16C 109.5 . . ?
C8 C18 H18A 109.5 . . ?
C8 C18 H18B 109.5 . . ?
H18A C18 H18B 109.5 . . ?
C8 C18 H18C 109.5 . . ?
H18A C18 H18C 109.5 . . ?
H18B C18 H18C 109.5 . . ?
C8 C20 H20A 109.5 . . ?
C8 C20 H20B 109.5 . . ?
H20A C20 H20B 109.5 . . ?
C8 C20 H20C 109.5 . . ?
H20A C20 H20C 109.5 . . ?
H20B C20 H20C 109.5 . . ?
C8 C17 H17A 109.5 . . ?
C8 C17 H17B 109.5 . . ?
C8 C17 H17C 109.5 . . ?
C8 C19 H19A 109.5 . . ?
C8 C19 H19B 109.5 . . ?
C8 C19 H19C 109.5 . . ?
C8 C21 H21A 109.5 . . ?
C8 C21 H21B 109.5 . . ?
C8 C21 H21C 109.5 . . ?
C9 C22 H22A 109.5 . . ?
C9 C22 H22B 109.5 . . ?
H22A C22 H22B 109.5 . . ?
C9 C22 H22C 109.5 . . ?
H22A C22 H22C 109.5 . . ?
H22B C22 H22C 109.5 . . ?
C9 C24 H24A 109.5 . . ?
C9 C24 H24B 109.5 . . ?
H24A C24 H24B 109.5 . . ?
C9 C24 H24C 109.5 . . ?
H24A C24 H24C 109.5 . . ?
H24B C24 H24C 109.5 . . ?
C9 C26 H26A 109.5 . . ?
C9 C26 H26B 109.5 . . ?
H26A C26 H26B 109.5 . . ?
C9 C26 H26C 109.5 . . ?
H26A C26 H26C 109.5 . . ?
H26B C26 H26C 109.5 . . ?
C9 C23 H23A 109.5 . . ?
C9 C23 H23B 109.5 . . ?
C9 C23 H23C 109.5 . . ?
C9 C25 H25A 109.5 . . ?
C9 C25 H25B 109.5 . . ?
C9 C25 H25C 109.5 . . ?
C9 C27 H27A 109.5 . . ?
C9 C27 H27B 109.5 . . ?
C9 C27 H27C 109.5 . . ?

loop_
_geom_bond_atom_site_label_1
_geom_bond_atom_site_label_2
_geom_bond_distance
_geom_bond_site_symmetry_2
_geom_bond_publ_flag
O1 C1 1.386(4) . ?
O1 H1 0.8400 . ?
O2 C3 1.362(4) . ?
O2 H2 0.8400 . ?
O3 C5 1.371(4) . ?
O3 H3 0.8400 . ?
C1 C2 1.391(3) . ?
C1 C6 1.407(3) . ?
C2 C3 1.410(3) . ?
C2 C8 1.539(3) . ?
C3 C4 1.398(3) . ?
C4 C5 1.399(3) . ?
C4 C9 1.532(3) . ?
C5 C6 1.400(3) . ?
C6 C7 1.538(3) . ?
C7 C15 1.514(5) . ?
C7 C12 1.518(5) . ?
C7 C14 1.520(5) . ?
C7 C13 1.539(5) . ?
C7 C11 1.542(5) . ?
C7 C10 1.550(4) . ?
C8 C21 1.528(5) . ?
C8 C18 1.529(4) . ?
C8 C19 1.536(5) . ?
C8 C16 1.540(5) . ?
C8 C20 1.542(5) . ?
C8 C17 1.547(5) . ?
C9 C25 1.498(5) . ?
C9 C26 1.510(5) . ?
C9 C23 1.511(6) . ?
C9 C22 1.515(5) . ?
C9 C27 1.599(5) . ?
C9 C24 1.611(5) . ?
C10 H10A 0.9800 . ?
C10 H10B 0.9800 . ?
C10 H10C 0.9800 . ?
C12 H12A 0.9800 . ?
C12 H12B 0.9800 . ?
C12 H12C 0.9800 . ?
C14 H14A 0.9800 . ?
C14 H14B 0.9800 . ?
C14 H14C 0.9800 . ?
C11 H11A 0.9800 . ?
C11 H11B 0.9800 . ?
C11 H11C 0.9800 . ?
C13 H13A 0.9800 . ?
C13 H13B 0.9800 . ?
C13 H13C 0.9800 . ?
C15 H15A 0.9800 . ?
C15 H15B 0.9800 . ?
C15 H15C 0.9800 . ?
C16 H16A 0.9800 . ?
C16 H16B 0.9800 . ?
C16 H16C 0.9800 . ?
C18 H18A 0.9800 . ?
C18 H18B 0.9800 . ?
C18 H18C 0.9800 . ?
C20 H20A 0.9800 . ?
C20 H20B 0.9800 . ?
C20 H20C 0.9800 . ?
C17 H17A 0.9800 . ?
C17 H17B 0.9800 . ?
C17 H17C 0.9800 . ?
C19 H19A 0.9800 . ?
C19 H19B 0.9800 . ?
C19 H19C 0.9800 . ?
C21 H21A 0.9800 . ?
C21 H21B 0.9800 . ?
C21 H21C 0.9800 . ?
C22 H22A 0.9800 . ?
C22 H22B 0.9800 . ?
C22 H22C 0.9800 . ?
C24 H24A 0.9800 . ?
C24 H24B 0.9800 . ?
C24 H24C 0.9800 . ?
C26 H26A 0.9800 . ?
C26 H26B 0.9800 . ?
C26 H26C 0.9800 . ?
C23 H23A 0.9800 . ?
C23 H23B 0.9800 . ?
C23 H23C 0.9800 . ?
C25 H25A 0.9800 . ?
C25 H25B 0.9800 . ?
C25 H25C 0.9800 . ?
C27 H27A 0.9800 . ?
C27 H27B 0.9800 . ?
C27 H27C 0.9800 . ?

loop_
_geom_torsion_atom_site_label_1
_geom_torsion_atom_site_label_2
_geom_torsion_atom_site_label_3
_geom_torsion_atom_site_label_4
_geom_torsion
_geom_torsion_site_symmetry_1
_geom_torsion_site_symmetry_2
_geom_torsion_site_symmetry_3
_geom_torsion_site_symmetry_4
_geom_torsion_publ_flag
O1 C1 C2 C3 -179.6(2) . . . . ?
C6 C1 C2 C3 0.3(3) . . . . ?
O1 C1 C2 C8 0.1(3) . . . . ?
C6 C1 C2 C8 -179.99(16) . . . . ?
C1 C2 C3 O2 178.6(2) . . . . ?
C8 C2 C3 O2 -1.1(3) . . . . ?
C1 C2 C3 C4 0.0(3) . . . . ?
C8 C2 C3 C4 -179.71(17) . . . . ?
O2 C3 C4 C5 -178.8(2) . . . . ?
C2 C3 C4 C5 -0.2(3) . . . . ?
O2 C3 C4 C9 1.8(3) . . . . ?
C2 C3 C4 C9 -179.60(18) . . . . ?
C3 C4 C5 O3 -178.6(2) . . . . ?
C9 C4 C5 O3 0.8(3) . . . . ?
C3 C4 C5 C6 0.0(3) . . . . ?
C9 C4 C5 C6 179.43(17) . . . . ?
O3 C5 C6 C1 178.9(2) . . . . ?
C4 C5 C6 C1 0.3(3) . . . . ?
O3 C5 C6 C7 -1.5(3) . . . . ?
C4 C5 C6 C7 179.93(16) . . . . ?
O1 C1 C6 C5 179.4(2) . . . . ?
C2 C1 C6 C5 -0.4(3) . . . . ?
O1 C1 C6 C7 -0.2(3) . . . . ?
C2 C1 C6 C7 179.93(15) . . . . ?
C5 C6 C7 C15 -61.3(4) . . . . ?
C1 C6 C7 C15 118.4(3) . . . . ?
C5 C6 C7 C12 118.4(3) . . . . ?
C1 C6 C7 C12 -61.9(3) . . . . ?
C5 C6 C7 C14 -0.9(3) . . . . ?
C1 C6 C7 C14 178.7(2) . . . . ?
C5 C6 C7 C13 62.6(3) . . . . ?
C1 C6 C7 C13 -117.8(3) . . . . ?
C5 C6 C7 C11 178.5(3) . . . . ?
C1 C6 C7 C11 -1.9(3) . . . . ?
C5 C6 C7 C10 -118.6(3) . . . . ?
C1 C6 C7 C10 61.1(3) . . . . ?
C1 C2 C8 C21 -61.2(3) . . . . ?
C3 C2 C8 C21 118.6(3) . . . . ?
C1 C2 C8 C18 118.3(3) . . . . ?
C3 C2 C8 C18 -61.9(3) . . . . ?
C1 C2 C8 C19 61.6(3) . . . . ?
C3 C2 C8 C19 -118.6(3) . . . . ?
C1 C2 C8 C16 -117.6(3) . . . . ?
C3 C2 C8 C16 62.2(3) . . . . ?
C1 C2 C8 C20 -0.9(3) . . . . ?
C3 C2 C8 C20 178.8(3) . . . . ?
C1 C2 C8 C17 179.4(2) . . . . ?
C3 C2 C8 C17 -0.8(3) . . . . ?
C3 C4 C9 C25 59.4(4) . . . . ?
C5 C4 C9 C25 -120.0(3) . . . . ?
C3 C4 C9 C26 3.1(3) . . . . ?
C5 C4 C9 C26 -176.3(3) . . . . ?
C3 C4 C9 C23 -176.9(3) . . . . ?
C5 C4 C9 C23 3.7(4) . . . . ?
C3 C4 C9 C22 -121.0(3) . . . . ?
C5 C4 C9 C22 59.6(3) . . . . ?
C3 C4 C9 C27 -61.3(3) . . . . ?
C5 C4 C9 C27 119.3(3) . . . . ?
C3 C4 C9 C24 119.5(3) . . . . ?
C5 C4 C9 C24 -59.9(3) . . . . ?
